data_7210481
loop_
_publ_author_name
'Wang, Xiu-Li'
'Lin, Hong-Yan'
'Mu, Bao'
'Tian, Ai-Xiang'
'Liu, Guo-Cheng'
'Hu, Ning-Hai'

_publ_section_title
;
 Copper(ii) metal--organic networks derived from
 bis(pyridylformyl)piperazine ligands and aromatic polycarboxylates: 2D
 layered structures and a novel 3,5-connected binodal 3D topology
;
_journal_issue 6
_journal_name_full CrystEngComm
_journal_page_first 1990
_journal_paper_doi 10.1039/c0ce00400f
_journal_volume 13
_journal_year 2011
_chemical_formula_sum 'C32 H32 Cu2 N4 O16'
_chemical_formula_weight 855.70
_chemical_name_systematic
;
?
;
_space_group_IT_number 62
_symmetry_cell_setting orthorhombic
_symmetry_space_group_name_Hall '-P 2ac 2n'
_symmetry_space_group_name_H-M 'P n m a'
_atom_sites_solution_hydrogens geom
_atom_sites_solution_primary direct
_atom_sites_solution_secondary difmap
_audit_creation_method SHELXL-97
_cell_angle_alpha 90.00
_cell_angle_beta 90.00
_cell_angle_gamma 90.00
_cell_formula_units_Z 4
_cell_length_a 14.3152(16)
_cell_length_b 18.995(2)
_cell_length_c 12.6405(14)
_cell_measurement_reflns_used 2554
_cell_measurement_temperature 296(2)
_cell_measurement_theta_max 25.05
_cell_measurement_theta_min 2.85
_cell_volume 3437.2(7)
_computing_cell_refinement 'Bruker SMART'
_computing_data_collection 'Bruker SMART'
_computing_data_reduction 'Bruker SAINT'
_computing_molecular_graphics 'Bruker SHELXTL'
_computing_publication_material 'Bruker SHELXTL'
_computing_structure_refinement 'SHELXL-97 (Sheldrick, 1997)'
_computing_structure_solution 'SHELXS-97 (Sheldrick, 1990)'
_diffrn_ambient_temperature 296(2)
_diffrn_measured_fraction_theta_full 0.996
_diffrn_measured_fraction_theta_max 0.996
_diffrn_measurement_device_type 'Bruker APEX CCD'
_diffrn_measurement_method '\f and \w scans'
_diffrn_radiation_monochromator graphite
_diffrn_radiation_source 'fine-focus sealed tube'
_diffrn_radiation_type MoK\a
_diffrn_radiation_wavelength 0.71073
_diffrn_reflns_av_R_equivalents 0.0626
_diffrn_reflns_av_sigmaI/netI 0.0467
_diffrn_reflns_limit_h_max 17
_diffrn_reflns_limit_h_min -15
_diffrn_reflns_limit_k_max 22
_diffrn_reflns_limit_k_min -17
_diffrn_reflns_limit_l_max 14
_diffrn_reflns_limit_l_min -15
_diffrn_reflns_number 16658
_diffrn_reflns_theta_full 25.18
_diffrn_reflns_theta_max 25.18
_diffrn_reflns_theta_min 1.94
_exptl_absorpt_coefficient_mu 1.320
_exptl_absorpt_correction_T_max 0.8904
_exptl_absorpt_correction_T_min 0.7169
_exptl_absorpt_correction_type multi-scan
_exptl_absorpt_process_details '(SADABS; Sheldrick, 1996)'
_exptl_crystal_density_diffrn 1.654
_exptl_crystal_density_method 'not measured'
_exptl_crystal_F_000 1752
_exptl_crystal_size_max 0.27
_exptl_crystal_size_mid 0.12
_exptl_crystal_size_min 0.09
_refine_diff_density_max 0.584
_refine_diff_density_min -0.405
_refine_diff_density_rms 0.080
_refine_ls_extinction_method none
_refine_ls_goodness_of_fit_ref 1.007
_refine_ls_hydrogen_treatment constr
_refine_ls_matrix_type full
_refine_ls_number_parameters 256
_refine_ls_number_reflns 3181
_refine_ls_number_restraints 4
_refine_ls_restrained_S_all 1.026
_refine_ls_R_factor_all 0.0769
_refine_ls_R_factor_gt 0.0403
_refine_ls_shift/su_max 0.000
_refine_ls_shift/su_mean 0.000
_refine_ls_structure_factor_coef Fsqd
_refine_ls_weighting_details 'calc w=1/[\s^2^(Fo^2^)+(0.0541P)^2^+4.9471P] where P=(Fo^2^+2Fc^2^)/3'
_refine_ls_weighting_scheme calc
_refine_ls_wR_factor_gt 0.0985
_refine_ls_wR_factor_ref 0.1163
_reflns_number_gt 2124
_reflns_number_total 3181
_reflns_threshold_expression >2\s(I)
_cod_data_source_file c0ce00400f.txt
_cod_data_source_block compd1
_cod_depositor_comments
;
The following automatic conversions were performed:

'_symmetry_cell_setting' value 'Orthorhombic' changed to
'orthorhombic' according to the built-in table from CIF Core
dictionary named 'cif_core.dic' version 2.4.1 from 2010-06-29.

Automatic conversion script
Id: cif_fix_values 1891 2012-01-12 08:04:46Z andrius 
;
_cod_original_cell_volume 3437.1(7)
_cod_original_sg_symbol_H-M Pnma
_cod_database_code 7210481

loop_
_symmetry_equiv_pos_as_xyz
'x, y, z'
'-x+1/2, -y, z+1/2'
'-x, y+1/2, -z'
'x+1/2, -y+1/2, -z+1/2'
'-x, -y, -z'
'x-1/2, y, -z-1/2'
'x, -y-1/2, z'
'-x-1/2, y-1/2, z-1/2'

loop_
_atom_site_label
_atom_site_type_symbol
_atom_site_fract_x
_atom_site_fract_y
_atom_site_fract_z
_atom_site_U_iso_or_equiv
_atom_site_adp_type
_atom_site_occupancy
_atom_site_symmetry_multiplicity
_atom_site_calc_flag
_atom_site_refinement_flags
_atom_site_disorder_group
Cu1 Cu 0.13152(3) 0.52565(2) 0.88363(4) 0.02496(17) Uani 1 1 d . .
O1W O -0.0046(2) 0.54405(14) 0.8833(2) 0.0314(7) Uani 1 1 d . .
H1A H -0.0437 0.5127 0.8779 0.038 Uiso 1 1 d R .
H1B H -0.0202 0.5701 0.9319 0.038 Uiso 1 1 d R .
O2W O 0.3353(3) 0.6760(2) 0.8799(4) 0.0816(14) Uani 1 1 d . .
H2A H 0.2856 0.6550 0.8871 0.098 Uiso 1 1 d R .
O3W O 0.3464(4) 0.6806(3) 0.6571(5) 0.149(3) Uani 1 1 d . .
H3A H 0.3385 0.6607 0.6004 0.179 Uiso 1 1 d R .
O1 O 0.1076(2) 0.43736(14) 0.8118(2) 0.0332(7) Uani 1 1 d . .
O2 O 0.0834(2) 0.38029(15) 0.9639(2) 0.0394(8) Uani 1 1 d . .
O3 O 0.1526(2) 0.61697(14) 0.9506(2) 0.0300(7) Uani 1 1 d . .
O4 O 0.1253(2) 0.56343(14) 1.1042(2) 0.0352(7) Uani 1 1 d . .
O5 O 0.1551(2) 0.57932(16) 0.7222(2) 0.0392(8) Uani 1 1 d . .
N1 N 0.2376(2) 0.50692(17) 0.4186(3) 0.0264(8) Uani 1 1 d . .
N2 N 0.1035(4) 0.6771(2) 0.6394(3) 0.0605(14) Uani 1 1 d D .
C1 C 0.0941(3) 0.3817(2) 0.8661(3) 0.0283(10) Uani 1 1 d . .
C2 C 0.0949(3) 0.3139(2) 0.8053(3) 0.0251(9) Uani 1 1 d . .
C3 C 0.1071(3) 0.3133(2) 0.6964(3) 0.0280(10) Uani 1 1 d . .
H3 H 0.1120 0.3555 0.6596 0.034 Uiso 1 1 calc R .
C4 C 0.1122(4) 0.2500 0.6423(5) 0.0337(15) Uani 1 2 d S .
H4 H 0.1190 0.2500 0.5691 0.040 Uiso 1 2 calc SR .
C5 C 0.0882(4) 0.2500 0.8592(4) 0.0239(13) Uani 1 2 d S .
H5 H 0.0791 0.2500 0.9320 0.029 Uiso 1 2 calc SR .
C6 C 0.1413(3) 0.6172(2) 1.0516(3) 0.0262(9) Uani 1 1 d . .
C7 C 0.1494(3) 0.6864(2) 1.1064(3) 0.0243(9) Uani 1 1 d . .
C8 C 0.1609(3) 0.6871(2) 1.2156(3) 0.0312(10) Uani 1 1 d . .
H8 H 0.1632 0.6449 1.2526 0.037 Uiso 1 1 calc R .
C9 C 0.1691(5) 0.7500 1.2697(5) 0.0361(16) Uani 1 2 d S .
H9 H 0.1800 0.7500 1.3422 0.043 Uiso 1 2 calc SR .
C10 C 0.1455(4) 0.7500 1.0514(4) 0.0240(13) Uani 1 2 d S .
H10 H 0.1403 0.7500 0.9781 0.029 Uiso 1 2 calc SR .
C11 C 0.2225(3) 0.5406(2) 0.5104(3) 0.0282(10) Uani 1 1 d . .
H11 H 0.2710 0.5428 0.5593 0.034 Uiso 1 1 calc R .
C12 C 0.1388(3) 0.5719(2) 0.5359(3) 0.0255(9) Uani 1 1 d . .
C13 C 0.0658(3) 0.5651(2) 0.4650(3) 0.0334(10) Uani 1 1 d . .
H13 H 0.0077 0.5845 0.4804 0.040 Uiso 1 1 calc R .
C14 C 0.0792(3) 0.5295(2) 0.3716(3) 0.0365(11) Uani 1 1 d . .
H14 H 0.0305 0.5243 0.3236 0.044 Uiso 1 1 calc R .
C15 C 0.1662(3) 0.5017(2) 0.3505(4) 0.0342(11) Uani 1 1 d . .
H15 H 0.1757 0.4785 0.2866 0.041 Uiso 1 1 calc R .
C16 C 0.1321(3) 0.6100(2) 0.6409(3) 0.0290(10) Uani 1 1 d . .
C17A C 0.0660(7) 0.7152(4) 0.5467(6) 0.0359(17) Uani 0.50 1 d PD 1
H17A H 0.1011 0.6999 0.4852 0.043 Uiso 0.50 1 calc PR 1
H17B H 0.0020 0.6999 0.5365 0.043 Uiso 0.50 1 calc PR 1
C18A C 0.0696(7) 0.7123(5) 0.7352(6) 0.0338(18) Uani 0.50 1 d PD 1
H18A H 0.0062 0.6965 0.7482 0.041 Uiso 0.50 1 calc PR 1
H18B H 0.1074 0.6965 0.7942 0.041 Uiso 0.50 1 calc PR 1
C17B C 0.1331(7) 0.7232(4) 0.5469(6) 0.0359(17) Uani 0.50 1 d PD 2
H17C H 0.1964 0.7091 0.5295 0.043 Uiso 0.50 1 calc PR 2
H17D H 0.0944 0.7091 0.4876 0.043 Uiso 0.50 1 calc PR 2
C18B C 0.1299(7) 0.7218(5) 0.7359(6) 0.0338(18) Uani 0.50 1 d PD 2
H18C H 0.0887 0.7074 0.7928 0.041 Uiso 0.50 1 calc PR 2
H18D H 0.1923 0.7074 0.7563 0.041 Uiso 0.50 1 calc PR 2

loop_
_atom_site_aniso_label
_atom_site_aniso_U_11
_atom_site_aniso_U_22
_atom_site_aniso_U_33
_atom_site_aniso_U_23
_atom_site_aniso_U_13
_atom_site_aniso_U_12
Cu1 0.0367(3) 0.0158(2) 0.0224(3) -0.0003(2) -0.0017(2) 0.0011(2)
O1W 0.0368(16) 0.0230(15) 0.0345(17) -0.0061(13) 0.0002(14) -0.0007(12)
O2W 0.067(3) 0.061(3) 0.117(4) -0.007(3) 0.023(3) -0.015(2)
O3W 0.148(5) 0.161(6) 0.140(5) -0.092(5) 0.079(4) -0.030(4)
O1 0.0494(19) 0.0159(15) 0.0344(18) -0.0023(13) -0.0035(14) 0.0001(13)
O2 0.064(2) 0.0293(17) 0.0250(18) -0.0062(13) 0.0059(15) 0.0080(16)
O3 0.0449(19) 0.0204(15) 0.0246(17) -0.0032(12) -0.0012(13) 0.0001(13)
O4 0.0501(19) 0.0209(15) 0.0348(18) 0.0058(13) -0.0009(15) -0.0059(14)
O5 0.062(2) 0.0334(17) 0.0227(17) 0.0067(14) 0.0051(14) 0.0113(16)
N1 0.038(2) 0.0201(18) 0.0215(18) -0.0017(14) 0.0007(15) 0.0025(15)
N2 0.136(4) 0.031(2) 0.014(2) 0.0020(16) 0.007(2) 0.034(3)
C1 0.031(2) 0.019(2) 0.035(3) -0.0025(18) -0.0003(19) 0.0036(18)
C2 0.028(2) 0.019(2) 0.028(2) -0.0025(17) 0.0010(18) 0.0008(18)
C3 0.035(3) 0.021(2) 0.028(2) 0.0042(18) -0.0013(19) 0.0015(19)
C4 0.042(4) 0.032(3) 0.027(4) 0.000 -0.002(3) 0.000
C5 0.031(3) 0.022(3) 0.018(3) 0.000 0.007(2) 0.000
C6 0.024(2) 0.025(2) 0.029(3) 0.0003(18) -0.0016(18) 0.0017(19)
C7 0.026(2) 0.023(2) 0.024(2) 0.0011(17) 0.0036(17) -0.0016(17)
C8 0.044(3) 0.025(2) 0.024(2) 0.0044(19) 0.005(2) -0.003(2)
C9 0.058(4) 0.036(4) 0.015(3) 0.000 0.001(3) 0.000
C10 0.032(3) 0.023(3) 0.018(3) 0.000 0.000(2) 0.000
C11 0.038(2) 0.024(2) 0.023(2) 0.0009(17) -0.0025(19) -0.0008(19)
C12 0.037(2) 0.016(2) 0.023(2) 0.0038(16) 0.0055(19) 0.0003(19)
C13 0.036(3) 0.032(3) 0.032(3) 0.007(2) 0.003(2) 0.001(2)
C14 0.039(3) 0.038(3) 0.033(3) 0.000(2) -0.004(2) -0.004(2)
C15 0.053(3) 0.026(2) 0.024(3) -0.0009(18) 0.000(2) -0.005(2)
C16 0.040(2) 0.027(2) 0.020(2) 0.0035(17) 0.0076(19) 0.004(2)
C17A 0.061(5) 0.027(3) 0.019(3) 0.002(2) -0.007(4) 0.000(4)
C18A 0.052(5) 0.036(3) 0.013(3) 0.005(2) 0.011(4) 0.008(4)
C17B 0.061(5) 0.027(3) 0.019(3) 0.002(2) -0.007(4) 0.000(4)
C18B 0.052(5) 0.036(3) 0.013(3) 0.005(2) 0.011(4) 0.008(4)

loop_
_atom_type_symbol
_atom_type_description
_atom_type_scat_dispersion_real
_atom_type_scat_dispersion_imag
_atom_type_scat_source
C C 0.0033 0.0016 'International Tables Vol C Tables 4.2.6.8 and 6.1.1.4'
H H 0.0000 0.0000 'International Tables Vol C Tables 4.2.6.8 and 6.1.1.4'
N N 0.0061 0.0033 'International Tables Vol C Tables 4.2.6.8 and 6.1.1.4'
O O 0.0106 0.0060 'International Tables Vol C Tables 4.2.6.8 and 6.1.1.4'
Cu Cu 0.3201 1.2651 'International Tables Vol C Tables 4.2.6.8 and 6.1.1.4'

loop_
_geom_angle_atom_site_label_1
_geom_angle_atom_site_label_2
_geom_angle_atom_site_label_3
_geom_angle
_geom_angle_site_symmetry_1
_geom_angle_site_symmetry_3
O1 Cu1 O3 177.28(12) . .
O1 Cu1 O1W 88.76(12) . .
O3 Cu1 O1W 89.75(12) . .
O1 Cu1 N1 90.06(13) . 2_565
O3 Cu1 N1 91.96(13) . 2_565
O1W Cu1 N1 165.13(13) . 2_565
O1 Cu1 O5 89.63(12) . .
O3 Cu1 O5 88.18(11) . .
O1W Cu1 O5 93.67(11) . .
N1 Cu1 O5 101.14(12) 2_565 .
Cu1 O1W H1A 122.9 . .
Cu1 O1W H1B 112.0 . .
H1A O1W H1B 108.3 . .
C1 O1 Cu1 119.5(3) . .
C6 O3 Cu1 114.5(3) . .
C16 O5 Cu1 155.9(3) . .
C15 N1 C11 117.8(4) . .
C15 N1 Cu1 123.0(3) . 2_564
C11 N1 Cu1 118.9(3) . 2_564
C16 N2 C17A 126.0(5) . .
C16 N2 C18A 121.6(5) . .
C17A N2 C18A 108.1(6) . .
C16 N2 C17B 118.2(5) . .
C16 N2 C18B 116.2(5) . .
C17B N2 C18B 102.9(5) . .
O2 C1 O1 124.8(4) . .
O2 C1 C2 119.4(4) . .
O1 C1 C2 115.8(4) . .
C3 C2 C5 119.1(4) . .
C3 C2 C1 121.1(4) . .
C5 C2 C1 119.8(4) . .
C4 C3 C2 120.2(4) . .
C4 C3 H3 119.9 . .
C2 C3 H3 119.9 . .
C3 C4 C3 120.4(6) 7_565 .
C3 C4 H4 119.8 7_565 .
C3 C4 H4 119.8 . .
C2 C5 C2 120.9(5) 7_565 .
C2 C5 H5 119.5 7_565 .
C2 C5 H5 119.5 . .
O4 C6 O3 123.4(4) . .
O4 C6 C7 119.5(4) . .
O3 C6 C7 117.1(4) . .
C8 C7 C10 119.4(4) . .
C8 C7 C6 118.7(4) . .
C10 C7 C6 121.9(4) . .
C7 C8 C9 120.7(4) . .
C7 C8 H8 119.7 . .
C9 C8 H8 119.7 . .
C8 C9 C8 119.7(6) 7_575 .
C8 C9 H9 120.2 7_575 .
C8 C9 H9 120.2 . .
C7 C10 C7 119.9(5) 7_575 .
C7 C10 H10 120.0 7_575 .
C7 C10 H10 120.0 . .
N1 C11 C12 123.3(4) . .
N1 C11 H11 118.4 . .
C12 C11 H11 118.4 . .
C11 C12 C13 117.8(4) . .
C11 C12 C16 117.8(4) . .
C13 C12 C16 124.4(4) . .
C14 C13 C12 119.8(4) . .
C14 C13 H13 120.1 . .
C12 C13 H13 120.1 . .
C13 C14 C15 118.8(4) . .
C13 C14 H14 120.6 . .
C15 C14 H14 120.6 . .
N1 C15 C14 122.4(4) . .
N1 C15 H15 118.8 . .
C14 C15 H15 118.8 . .
O5 C16 N2 123.0(4) . .
O5 C16 C12 119.4(4) . .
N2 C16 C12 117.5(3) . .
C17A C17A N2 119.3(4) 7_575 .
C17A C17A H17A 107.5 7_575 .
N2 C17A H17A 107.5 . .
C17A C17A H17B 107.5 7_575 .
N2 C17A H17B 107.5 . .
H17A C17A H17B 107.0 . .
C18A C18A N2 117.2(4) 7_575 .
C18A C18A H18A 108.0 7_575 .
N2 C18A H18A 108.0 . .
C18A C18A H18B 108.0 7_575 .
N2 C18A H18B 108.0 . .
H18A C18A H18B 107.3 . .
C17B C17B N2 125.1(4) 7_575 .
C17B C17B H17C 106.0 7_575 .
N2 C17B H17C 106.0 . .
C17B C17B H17D 106.0 7_575 .
N2 C17B H17D 106.0 . .
H17C C17B H17D 106.3 . .
C18B C18B N2 123.6(4) 7_575 .
C18B C18B H18C 106.4 7_575 .
N2 C18B H18C 106.4 . .
C18B C18B H18D 106.4 7_575 .
N2 C18B H18D 106.4 . .
H18C C18B H18D 106.5 . .

loop_
_geom_bond_atom_site_label_1
_geom_bond_atom_site_label_2
_geom_bond_distance
_geom_bond_site_symmetry_2
Cu1 O1 1.937(3) .
Cu1 O3 1.953(3) .
Cu1 O1W 1.979(3) .
Cu1 N1 2.021(4) 2_565
Cu1 O5 2.306(3) .
O1W H1A 0.8203 .
O1W H1B 0.8190 .
O2W H2A 0.8201 .
O3W H3A 0.8186 .
O1 C1 1.275(5) .
O2 C1 1.246(5) .
O3 C6 1.287(5) .
O4 C6 1.240(5) .
O5 C16 1.226(5) .
N1 C15 1.340(6) .
N1 C11 1.344(5) .
N1 Cu1 2.021(4) 2_564
N2 C16 1.340(5) .
N2 C17A 1.478(7) .
N2 C18A 1.465(7) .
N2 C17B 1.521(7) .
N2 C18B 1.533(7) .
C1 C2 1.500(5) .
C2 C3 1.388(6) .
C2 C5 1.395(5) .
C3 C4 1.385(5) .
C3 H3 0.9300 .
C4 C3 1.385(5) 7_565
C4 H4 0.9300 .
C5 C2 1.395(5) 7_565
C5 H5 0.9300 .
C6 C7 1.490(5) .
C7 C8 1.389(5) .
C7 C10 1.395(5) .
C8 C9 1.381(5) .
C8 H8 0.9300 .
C9 C8 1.381(5) 7_575
C9 H9 0.9300 .
C10 C7 1.395(5) 7_575
C10 H10 0.9300 .
C11 C12 1.376(6) .
C11 H11 0.9300 .
C12 C13 1.383(6) .
C12 C16 1.514(5) .
C13 C14 1.373(6) .
C13 H13 0.9300 .
C14 C15 1.379(7) .
C14 H14 0.9300 .
C15 H15 0.9300 .
C17A C17A 1.321(17) 7_575
C17A H17A 0.9700 .
C17A H17B 0.9700 .
C18A C18A 1.431(18) 7_575
C18A H18A 0.9700 .
C18A H18B 0.9700 .
C17B C17B 1.018(16) 7_575
C17B H17C 0.9700 .
C17B H17D 0.9700 .
C18B C18B 1.071(17) 7_575
C18B H18C 0.9700 .
C18B H18D 0.9700 .

loop_
_geom_hbond_atom_site_label_D
_geom_hbond_atom_site_label_H
_geom_hbond_atom_site_label_A
_geom_hbond_distance_DH
_geom_hbond_distance_HA
_geom_hbond_distance_DA
_geom_hbond_angle_DHA
_geom_hbond_site_symmetry_A
O1W H1A O4 0.82 1.87 2.679(4) 168 5_567
O1W H1B O2 0.82 1.86 2.659(4) 166 5_567
O2W H2A O3 0.82 2.19 2.983(5) 163 .
O3W H3A O2 0.82 2.20 2.883(6) 141 2_564

loop_
_geom_torsion_atom_site_label_1
_geom_torsion_atom_site_label_2
_geom_torsion_atom_site_label_3
_geom_torsion_atom_site_label_4
_geom_torsion
_geom_torsion_site_symmetry_1
_geom_torsion_site_symmetry_4
O1W Cu1 O1 C1 -90.6(3) . .
N1 Cu1 O1 C1 74.6(3) 2_565 .
O5 Cu1 O1 C1 175.7(3) . .
O1W Cu1 O3 C6 82.4(3) . .
N1 Cu1 O3 C6 -82.8(3) 2_565 .
O5 Cu1 O3 C6 176.1(3) . .
O1 Cu1 O5 C16 86.7(7) . .
O3 Cu1 O5 C16 -91.7(7) . .
O1W Cu1 O5 C16 -2.0(7) . .
N1 Cu1 O5 C16 176.7(7) 2_565 .
Cu1 O1 C1 O2 9.4(6) . .
Cu1 O1 C1 C2 -168.5(3) . .
O2 C1 C2 C3 -179.7(4) . .
O1 C1 C2 C3 -1.7(6) . .
O2 C1 C2 C5 -3.1(7) . .
O1 C1 C2 C5 174.9(4) . .
C5 C2 C3 C4 0.3(7) . .
C1 C2 C3 C4 176.9(4) . .
C2 C3 C4 C3 -1.5(9) . 7_565
C3 C2 C5 C2 0.9(9) . 7_565
C1 C2 C5 C2 -175.7(3) . 7_565
Cu1 O3 C6 O4 5.1(5) . .
Cu1 O3 C6 C7 -175.6(3) . .
O4 C6 C7 C8 15.1(6) . .
O3 C6 C7 C8 -164.2(4) . .
O4 C6 C7 C10 -164.7(4) . .
O3 C6 C7 C10 15.9(6) . .
C10 C7 C8 C9 -0.4(7) . .
C6 C7 C8 C9 179.7(5) . .
C7 C8 C9 C8 3.3(10) . 7_575
C8 C7 C10 C7 -2.6(8) . 7_575
C6 C7 C10 C7 177.3(3) . 7_575
C15 N1 C11 C12 -2.5(6) . .
Cu1 N1 C11 C12 172.1(3) 2_564 .
N1 C11 C12 C13 3.3(6) . .
N1 C11 C12 C16 -178.3(4) . .
C11 C12 C13 C14 -1.7(6) . .
C16 C12 C13 C14 180.0(4) . .
C12 C13 C14 C15 -0.5(6) . .
C11 N1 C15 C14 0.1(6) . .
Cu1 N1 C15 C14 -174.3(3) 2_564 .
C13 C14 C15 N1 1.4(7) . .
Cu1 O5 C16 N2 71.4(9) . .
Cu1 O5 C16 C12 -110.7(7) . .
C17A N2 C16 O5 -173.6(7) . .
C18A N2 C16 O5 -19.5(9) . .
C17B N2 C16 O5 142.4(6) . .
C18B N2 C16 O5 19.2(8) . .
C17A N2 C16 C12 8.5(9) . .
C18A N2 C16 C12 162.6(6) . .
C17B N2 C16 C12 -35.6(7) . .
C18B N2 C16 C12 -158.7(5) . .
C11 C12 C16 O5 -52.2(6) . .
C13 C12 C16 O5 126.1(5) . .
C11 C12 C16 N2 125.9(5) . .
C13 C12 C16 N2 -55.8(6) . .
C16 N2 C17A C17A -160.3(4) . 7_575
C18A N2 C17A C17A 42.7(7) . 7_575
C17B N2 C17A C17A -69.3(8) . 7_575
C18B N2 C17A C17A 6.8(7) . 7_575
C16 N2 C18A C18A 160.2(4) . 7_575
C17A N2 C18A C18A -41.7(7) . 7_575
C17B N2 C18A C18A -1.8(7) . 7_575
C18B N2 C18A C18A 69.4(9) . 7_575
C16 N2 C17B C17B -160.7(3) . 7_575
C17A N2 C17B C17B 86.0(9) . 7_575
C18A N2 C17B C17B 1.9(8) . 7_575
C18B N2 C17B C17B -31.1(6) . 7_575
C16 N2 C18B C18B 161.3(3) . 7_575
C17A N2 C18B C18B -7.1(8) . 7_575
C18A N2 C18B C18B -90.2(10) . 7_575
C17B N2 C18B C18B 30.5(6) . 7_575
